data_1560037
loop_
_publ_author_name
'L\"ucke, Marcel-Philip'
'Yao, Shenglai'
'Driess, Matthias'

_publ_section_title
;
 Boosting homogeneous chemoselective hydrogenation of olefins mediated by
 a bis(silylenyl)terphenyl-nickel(0) pre-catalyst
;
_journal_issue 8
_journal_name_full 'Chemical Science'
_journal_page_first 2909
_journal_page_last 2915
_journal_paper_doi 10.1039/D0SC06471H
_journal_volume 12
_journal_year 2021
_chemical_formula_sum 'C34 H48 N4 P2'
_chemical_formula_weight 574.70
_space_group_crystal_system triclinic
_space_group_IT_number 2
_space_group_name_Hall '-P 1'
_space_group_name_H-M_alt 'P -1'
_atom_sites_solution_hydrogens geom
_audit_creation_method 'CrysAlisPro 1.171.38.46 (Rigaku OD, 2015)'
_audit_update_record
;
2020-08-25 deposited with the CCDC.	2021-01-04 downloaded from the CCDC.
;
_cell_angle_alpha 76.651(5)
_cell_angle_beta 84.110(5)
_cell_angle_gamma 72.543(6)
_cell_formula_units_Z 1
_cell_length_a 7.5552(5)
_cell_length_b 9.5169(6)
_cell_length_c 11.8279(6)
_cell_measurement_reflns_used 3054
_cell_measurement_temperature 150.00(10)
_cell_measurement_theta_max 73.5770
_cell_measurement_theta_min 3.8230
_cell_volume 788.85(9)
_computing_cell_refinement 'CrysAlisPro 1.171.38.46 (Rigaku OD, 2015)'
_computing_data_collection 'CrysAlisPro 1.171.38.46 (Rigaku OD, 2015)'
_computing_data_reduction 'CrysAlisPro 1.171.38.46 (Rigaku OD, 2015)'
_computing_structure_refinement 'SHELXL-2018/3 (Sheldrick, 2018)'
_computing_structure_solution 'SHELXT 2014/5 (Sheldrick, 2014)'
_diffrn_ambient_temperature 150(2)
_diffrn_measured_fraction_theta_full 0.997
_diffrn_measured_fraction_theta_max 0.997
_diffrn_measurement_device_type 'SuperNova, Single source at offset, Atlas'
_diffrn_measurement_method '\w scans'
_diffrn_radiation_type CuK\a
_diffrn_radiation_wavelength 1.54184
_diffrn_reflns_av_R_equivalents 0.0156
_diffrn_reflns_av_unetI/netI 0.0178
_diffrn_reflns_Laue_measured_fraction_full 0.997
_diffrn_reflns_Laue_measured_fraction_max 0.997
_diffrn_reflns_limit_h_max 8
_diffrn_reflns_limit_h_min -8
_diffrn_reflns_limit_k_max 11
_diffrn_reflns_limit_k_min -10
_diffrn_reflns_limit_l_max 14
_diffrn_reflns_limit_l_min -14
_diffrn_reflns_number 4857
_diffrn_reflns_point_group_measured_fraction_full 0.997
_diffrn_reflns_point_group_measured_fraction_max 0.997
_diffrn_reflns_theta_full 67.486
_diffrn_reflns_theta_max 67.486
_diffrn_reflns_theta_min 3.843
_diffrn_source_type 'SuperNova (Cu) X-ray Source'
_exptl_absorpt_coefficient_mu 1.463
_exptl_absorpt_correction_T_max 1.00000
_exptl_absorpt_correction_T_min 0.12488
_exptl_absorpt_correction_type multi-scan
_exptl_absorpt_process_details
;
CrysAlisPro 1.171.38.46 (Rigaku Oxford Diffraction, 2015)
Empirical absorption correction using spherical harmonics,
 implemented in SCALE3 ABSPACK scaling algorithm.
;
_exptl_crystal_colour colorless
_exptl_crystal_density_diffrn 1.210
_exptl_crystal_description rod
_exptl_crystal_F_000 310
_exptl_crystal_size_max 0.640
_exptl_crystal_size_mid 0.220
_exptl_crystal_size_min 0.120
_refine_diff_density_max 0.339
_refine_diff_density_min -0.364
_refine_diff_density_rms 0.049
_refine_ls_extinction_method none
_refine_ls_goodness_of_fit_ref 1.050
_refine_ls_hydrogen_treatment constr
_refine_ls_matrix_type full
_refine_ls_number_parameters 185
_refine_ls_number_reflns 2831
_refine_ls_number_restraints 0
_refine_ls_restrained_S_all 1.050
_refine_ls_R_factor_all 0.0396
_refine_ls_R_factor_gt 0.0377
_refine_ls_shift/su_max 0.001
_refine_ls_shift/su_mean 0.000
_refine_ls_structure_factor_coef Fsqd
_refine_ls_weighting_details 'w=1/[\s^2^(Fo^2^)+(0.0629P)^2^+0.2876P] where P=(Fo^2^+2Fc^2^)/3'
_refine_ls_weighting_scheme calc
_refine_ls_wR_factor_gt 0.1020
_refine_ls_wR_factor_ref 0.1039
_reflns_Friedel_coverage 0.000
_reflns_number_gt 2667
_reflns_number_total 2831
_reflns_threshold_expression 'I > 2\s(I)'
_cod_data_source_file d0sc06471h2.cif
_cod_data_source_block 2
_cod_depositor_comments 'Adding full bibliography for 1560037--1560040.cif.'
_cod_database_code 1560037
_shelx_shelxl_version_number 2018/3
_shelx_space_group_comment
;
The symmetry employed for this shelxl refinement is uniquely defined
by the following loop, which should always be used as a source of
symmetry information in preference to the above space-group names.
They are only intended as comments.
;
_shelx_estimated_absorpt_t_min 0.454
_shelx_estimated_absorpt_t_max 0.844
_oxdiff_exptl_absorpt_empirical_full_min 0.664
_oxdiff_exptl_absorpt_empirical_full_max 5.190
_oxdiff_exptl_absorpt_empirical_details
;
Empirical correction (ABSPACK) includes:
- Absorption correction using spherical harmonics
- Frame scaling
;

loop_
_space_group_symop_operation_xyz
'x, y, z'
'-x, -y, -z'

loop_
_atom_site_label
_atom_site_type_symbol
_atom_site_fract_x
_atom_site_fract_y
_atom_site_fract_z
_atom_site_U_iso_or_equiv
_atom_site_adp_type
_atom_site_occupancy
_atom_site_site_symmetry_order
_atom_site_calc_flag
_atom_site_refinement_flags_posn
_atom_site_refinement_flags_adp
_atom_site_refinement_flags_occupancy
_atom_site_disorder_assembly
_atom_site_disorder_group
P1 P 0.57881(5) 0.77927(4) 0.73333(3) 0.02100(14) Uani 1 1 d . . . . .
N1 N 0.58590(19) 0.71601(14) 0.60959(11) 0.0267(3) Uani 1 1 d . . . . .
C1 C 0.3260(2) 0.85969(16) 0.76110(12) 0.0216(3) Uani 1 1 d . . . . .
N2 N 0.61554(17) 0.60282(14) 0.82112(10) 0.0233(3) Uani 1 1 d . . . . .
C2 C 0.1961(2) 0.84700(19) 0.69104(14) 0.0294(3) Uani 1 1 d . . . . .
H2 H 0.238012 0.789101 0.632895 0.035 Uiso 1 1 calc R U . . .
C3 C 0.0077(2) 0.9164(2) 0.70378(15) 0.0363(4) Uani 1 1 d . . . . .
H3 H -0.078060 0.902890 0.656732 0.044 Uiso 1 1 calc R U . . .
C4 C -0.0549(2) 1.0054(2) 0.78543(15) 0.0349(4) Uani 1 1 d . . . . .
H4 H -0.183704 1.053377 0.794752 0.042 Uiso 1 1 calc R U . . .
C5 C 0.0716(2) 1.02383(18) 0.85325(13) 0.0280(3) Uani 1 1 d . . . . .
H5 H 0.028490 1.087234 0.907647 0.034 Uiso 1 1 calc R U . . .
C6 C 0.2616(2) 0.95136(16) 0.84372(12) 0.0216(3) Uani 1 1 d . . . . .
C7 C 0.38687(19) 0.97484(16) 0.92261(11) 0.0207(3) Uani 1 1 d . . . . .
C8 C 0.5145(2) 0.85462(16) 0.99035(12) 0.0229(3) Uani 1 1 d . . . . .
H8 H 0.525854 0.754387 0.984471 0.027 Uiso 1 1 calc R U . . .
C9 C 0.6247(2) 0.87963(16) 1.06587(12) 0.0236(3) Uani 1 1 d . . . . .
H9 H 0.710191 0.795902 1.110973 0.028 Uiso 1 1 calc R U . . .
C10 C 0.6409(2) 0.79312(18) 0.49529(13) 0.0322(4) Uani 1 1 d . . . . .
H10 H 0.629604 0.898628 0.501170 0.039 Uiso 1 1 calc R U . . .
C11 C 0.5088(4) 0.8036(2) 0.40290(16) 0.0541(6) Uani 1 1 d . . . . .
H11A H 0.520175 0.702326 0.391801 0.081 Uiso 1 1 calc R U . . .
H11B H 0.540216 0.865269 0.329487 0.081 Uiso 1 1 calc R U . . .
H11C H 0.381039 0.850018 0.427874 0.081 Uiso 1 1 calc R U . . .
C12 C 0.8421(3) 0.7233(2) 0.45996(19) 0.0585(6) Uani 1 1 d . . . . .
H12A H 0.923232 0.717677 0.521413 0.088 Uiso 1 1 calc R U . . .
H12B H 0.875525 0.785599 0.387502 0.088 Uiso 1 1 calc R U . . .
H12C H 0.857161 0.621668 0.448223 0.088 Uiso 1 1 calc R U . . .
C13 C 0.5850(3) 0.55932(18) 0.62853(14) 0.0337(4) Uani 1 1 d . . . . .
H13A H 0.705789 0.496158 0.603370 0.040 Uiso 1 1 calc R U . . .
H13B H 0.485579 0.550378 0.584630 0.040 Uiso 1 1 calc R U . . .
C14 C 0.5496(2) 0.51055(17) 0.76018(13) 0.0292(3) Uani 1 1 d . . . . .
H14A H 0.415265 0.524067 0.777459 0.035 Uiso 1 1 calc R U . . .
H14B H 0.616248 0.402700 0.787050 0.035 Uiso 1 1 calc R U . . .
C15 C 0.8005(2) 0.53602(17) 0.87276(14) 0.0282(3) Uani 1 1 d . . . . .
H15 H 0.826537 0.615182 0.905829 0.034 Uiso 1 1 calc R U . . .
C16 C 0.7955(2) 0.4050(2) 0.97395(14) 0.0364(4) Uani 1 1 d . . . . .
H16A H 0.692677 0.438118 1.028336 0.055 Uiso 1 1 calc R U . . .
H16B H 0.912894 0.370375 1.014145 0.055 Uiso 1 1 calc R U . . .
H16C H 0.777613 0.322223 0.944511 0.055 Uiso 1 1 calc R U . . .
C17 C 0.9601(2) 0.4888(2) 0.78659(17) 0.0406(4) Uani 1 1 d . . . . .
H17A H 0.946371 0.404066 0.757909 0.061 Uiso 1 1 calc R U . . .
H17B H 1.078396 0.458257 0.825430 0.061 Uiso 1 1 calc R U . . .
H17C H 0.958191 0.573814 0.721102 0.061 Uiso 1 1 calc R U . . .

loop_
_atom_site_aniso_label
_atom_site_aniso_U_11
_atom_site_aniso_U_22
_atom_site_aniso_U_33
_atom_site_aniso_U_23
_atom_site_aniso_U_13
_atom_site_aniso_U_12
P1 0.0218(2) 0.0215(2) 0.0221(2) -0.00988(15) 0.00209(14) -0.00669(15)
N1 0.0385(7) 0.0226(6) 0.0219(6) -0.0097(5) 0.0056(5) -0.0114(5)
C1 0.0226(7) 0.0228(7) 0.0204(7) -0.0057(5) 0.0003(5) -0.0075(6)
N2 0.0256(6) 0.0236(6) 0.0230(6) -0.0089(5) -0.0007(5) -0.0072(5)
C2 0.0290(8) 0.0358(8) 0.0284(8) -0.0120(6) -0.0011(6) -0.0128(7)
C3 0.0270(8) 0.0482(10) 0.0384(9) -0.0090(8) -0.0063(7) -0.0162(7)
C4 0.0202(8) 0.0440(10) 0.0361(9) -0.0049(7) 0.0008(6) -0.0061(7)
C5 0.0255(8) 0.0299(8) 0.0236(7) -0.0049(6) 0.0039(6) -0.0028(6)
C6 0.0241(7) 0.0206(7) 0.0178(7) -0.0022(5) 0.0002(5) -0.0047(5)
C7 0.0233(7) 0.0219(7) 0.0150(6) -0.0067(5) 0.0026(5) -0.0023(5)
C8 0.0289(8) 0.0175(7) 0.0201(7) -0.0071(5) -0.0001(5) -0.0014(6)
C9 0.0273(8) 0.0192(7) 0.0194(7) -0.0044(5) -0.0032(5) 0.0016(6)
C10 0.0478(10) 0.0233(8) 0.0240(8) -0.0068(6) 0.0073(7) -0.0094(7)
C11 0.0992(18) 0.0428(11) 0.0274(9) 0.0021(8) -0.0122(10) -0.0346(11)
C12 0.0681(14) 0.0425(11) 0.0462(12) -0.0039(9) 0.0326(10) -0.0036(10)
C13 0.0553(11) 0.0268(8) 0.0236(8) -0.0090(6) 0.0012(7) -0.0165(7)
C14 0.0424(9) 0.0270(8) 0.0229(8) -0.0069(6) -0.0015(6) -0.0157(7)
C15 0.0258(8) 0.0271(8) 0.0314(8) -0.0100(6) -0.0023(6) -0.0039(6)
C16 0.0336(9) 0.0399(9) 0.0299(9) -0.0040(7) -0.0049(7) -0.0030(7)
C17 0.0313(9) 0.0336(9) 0.0477(11) -0.0043(8) 0.0075(8) -0.0016(7)

loop_
_atom_type_symbol
_atom_type_description
_atom_type_scat_dispersion_real
_atom_type_scat_dispersion_imag
_atom_type_scat_source
C C 0.0181 0.0091 'International Tables Vol C Tables 4.2.6.8 and 6.1.1.4'
H H 0.0000 0.0000 'International Tables Vol C Tables 4.2.6.8 and 6.1.1.4'
N N 0.0311 0.0180 'International Tables Vol C Tables 4.2.6.8 and 6.1.1.4'
P P 0.2955 0.4335 'International Tables Vol C Tables 4.2.6.8 and 6.1.1.4'

loop_
_geom_angle_atom_site_label_1
_geom_angle_atom_site_label_2
_geom_angle_atom_site_label_3
_geom_angle
_geom_angle_site_symmetry_1
_geom_angle_site_symmetry_3
_geom_angle_publ_flag
N1 P1 N2 93.62(6) . . ?
N1 P1 C1 102.87(7) . . ?
N2 P1 C1 100.59(6) . . ?
C13 N1 C10 120.15(12) . . ?
C13 N1 P1 114.40(10) . . ?
C10 N1 P1 123.32(10) . . ?
C2 C1 C6 118.10(13) . . ?
C2 C1 P1 120.79(11) . . ?
C6 C1 P1 120.63(11) . . ?
C14 N2 C15 117.41(12) . . ?
C14 N2 P1 107.52(9) . . ?
C15 N2 P1 115.87(10) . . ?
C3 C2 C1 121.97(15) . . ?
C3 C2 H2 119.0 . . ?
C1 C2 H2 119.0 . . ?
C4 C3 C2 119.67(15) . . ?
C4 C3 H3 120.2 . . ?
C2 C3 H3 120.2 . . ?
C5 C4 C3 119.47(15) . . ?
C5 C4 H4 120.3 . . ?
C3 C4 H4 120.3 . . ?
C4 C5 C6 121.59(15) . . ?
C4 C5 H5 119.2 . . ?
C6 C5 H5 119.2 . . ?
C5 C6 C1 119.14(14) . . ?
C5 C6 C7 117.78(13) . . ?
C1 C6 C7 123.08(13) . . ?
C8 C7 C9 117.48(13) . 2_677 ?
C8 C7 C6 122.18(13) . . ?
C9 C7 C6 120.30(13) 2_677 . ?
C9 C8 C7 120.91(13) . . ?
C9 C8 H8 119.5 . . ?
C7 C8 H8 119.5 . . ?
C8 C9 C7 121.61(13) . 2_677 ?
C8 C9 H9 119.2 . . ?
C7 C9 H9 119.2 2_677 . ?
N1 C10 C11 111.16(15) . . ?
N1 C10 C12 112.90(14) . . ?
C11 C10 C12 111.57(17) . . ?
N1 C10 H10 106.9 . . ?
C11 C10 H10 106.9 . . ?
C12 C10 H10 106.9 . . ?
C10 C11 H11A 109.5 . . ?
C10 C11 H11B 109.5 . . ?
H11A C11 H11B 109.5 . . ?
C10 C11 H11C 109.5 . . ?
H11A C11 H11C 109.5 . . ?
H11B C11 H11C 109.5 . . ?
C10 C12 H12A 109.5 . . ?
C10 C12 H12B 109.5 . . ?
H12A C12 H12B 109.5 . . ?
C10 C12 H12C 109.5 . . ?
H12A C12 H12C 109.5 . . ?
H12B C12 H12C 109.5 . . ?
N1 C13 C14 105.40(12) . . ?
N1 C13 H13A 110.7 . . ?
C14 C13 H13A 110.7 . . ?
N1 C13 H13B 110.7 . . ?
C14 C13 H13B 110.7 . . ?
H13A C13 H13B 108.8 . . ?
N2 C14 C13 109.08(12) . . ?
N2 C14 H14A 109.9 . . ?
C13 C14 H14A 109.9 . . ?
N2 C14 H14B 109.9 . . ?
C13 C14 H14B 109.9 . . ?
H14A C14 H14B 108.3 . . ?
N2 C15 C16 110.05(13) . . ?
N2 C15 C17 114.74(13) . . ?
C16 C15 C17 110.93(13) . . ?
N2 C15 H15 106.9 . . ?
C16 C15 H15 106.9 . . ?
C17 C15 H15 106.9 . . ?
C15 C16 H16A 109.5 . . ?
C15 C16 H16B 109.5 . . ?
H16A C16 H16B 109.5 . . ?
C15 C16 H16C 109.5 . . ?
H16A C16 H16C 109.5 . . ?
H16B C16 H16C 109.5 . . ?
C15 C17 H17A 109.5 . . ?
C15 C17 H17B 109.5 . . ?
H17A C17 H17B 109.5 . . ?
C15 C17 H17C 109.5 . . ?
H17A C17 H17C 109.5 . . ?
H17B C17 H17C 109.5 . . ?

loop_
_geom_bond_atom_site_label_1
_geom_bond_atom_site_label_2
_geom_bond_distance
_geom_bond_site_symmetry_2
_geom_bond_publ_flag
P1 N1 1.6966(12) . ?
P1 N2 1.7174(13) . ?
P1 C1 1.8581(15) . ?
N1 C13 1.4579(19) . ?
N1 C10 1.4657(19) . ?
C1 C2 1.396(2) . ?
C1 C6 1.412(2) . ?
N2 C14 1.4721(19) . ?
N2 C15 1.4808(19) . ?
C2 C3 1.387(2) . ?
C2 H2 0.9500 . ?
C3 C4 1.385(3) . ?
C3 H3 0.9500 . ?
C4 C5 1.382(2) . ?
C4 H4 0.9500 . ?
C5 C6 1.399(2) . ?
C5 H5 0.9500 . ?
C6 C7 1.490(2) . ?
C7 C8 1.398(2) . ?
C7 C9 1.399(2) 2_677 ?
C8 C9 1.384(2) . ?
C8 H8 0.9500 . ?
C9 H9 0.9500 . ?
C10 C11 1.521(3) . ?
C10 C12 1.523(3) . ?
C10 H10 1.0000 . ?
C11 H11A 0.9800 . ?
C11 H11B 0.9800 . ?
C11 H11C 0.9800 . ?
C12 H12A 0.9800 . ?
C12 H12B 0.9800 . ?
C12 H12C 0.9800 . ?
C13 C14 1.538(2) . ?
C13 H13A 0.9900 . ?
C13 H13B 0.9900 . ?
C14 H14A 0.9900 . ?
C14 H14B 0.9900 . ?
C15 C16 1.523(2) . ?
C15 C17 1.526(2) . ?
C15 H15 1.0000 . ?
C16 H16A 0.9800 . ?
C16 H16B 0.9800 . ?
C16 H16C 0.9800 . ?
C17 H17A 0.9800 . ?
C17 H17B 0.9800 . ?
C17 H17C 0.9800 . ?
